data_7036331
loop_
_publ_author_name
'Blum, M.'
'Puntigam, O.'
'Plebst, S.'
'Ehret, F.'
'Bender, J.'
'Nieger, M.'
'Gudat, D.'

_publ_section_title
;
 On the energetics of P-P bond dissociation of sterically strained
 tetraamino-diphosphanes.
;
_journal_issue 5
_journal_name_full 'Dalton transactions (Cambridge, England : 2003)'
_journal_page_first 1987
_journal_page_last 1997
_journal_paper_doi 10.1039/c5dt02854j
_journal_volume 45
_journal_year 2016
_chemical_formula_moiety 'C30 H64 N4 P2'
_chemical_formula_sum 'C30 H64 N4 P2'
_chemical_formula_weight 542.79
_chemical_name_systematic
N^1^,N^1^,N^2^,N^2^-tetraisopropyl-1,2-bis(2,2,6,6-tetramethylpiperidin-1-yl)-diphosphane-1,2-diamine
_chemical_properties_physical 'Air-sensitive, Moisture-sensitive'
_space_group_crystal_system orthorhombic
_space_group_IT_number 18
_space_group_name_Hall 'P 2 2ab'
_space_group_name_H-M_alt 'P 21 21 2'
_symmetry_space_group_name_Hall 'P 2 2ab'
_symmetry_space_group_name_H-M 'P 21 21 2'
_atom_sites_solution_hydrogens geom
_atom_sites_solution_primary direct
_atom_sites_solution_secondary difmap
_audit_creation_method SHELXL-2014
_audit_update_record
;
2015-07-23 deposited with the CCDC.
2015-08-27 downloaded from the CCDC.
;
_cell_angle_alpha 90
_cell_angle_beta 90
_cell_angle_gamma 90
_cell_formula_units_Z 4
_cell_length_a 16.522(2)
_cell_length_b 17.526(2)
_cell_length_c 11.2185(15)
_cell_measurement_reflns_used 3419
_cell_measurement_temperature 100(2)
_cell_measurement_theta_max 25.03
_cell_measurement_theta_min 1.69
_cell_volume 3248.5(7)
_computing_cell_refinement 'Bruker ApexII Software Suite, 2008'
_computing_data_collection 'Bruker ApexII Software Suite, 2008'
_computing_data_reduction 'Bruker ApexII Software Suite, 2008'
_computing_molecular_graphics DIAMOND
_computing_publication_material 'SHELXL-2014, publCIF'
_computing_structure_refinement 'SHELXL-2014 (Sheldrick, 2014)'
_computing_structure_solution 'SHELXS-97 (Sheldrick, 1990)'
_diffrn_ambient_temperature 100(2)
_diffrn_measured_fraction_theta_full 0.980
_diffrn_measured_fraction_theta_max 0.999
_diffrn_measurement_device_type 'Bruker Kappa ApexII Duo'
_diffrn_measurement_method 'omega and phi scans'
_diffrn_radiation_type MoK\a
_diffrn_radiation_wavelength 0.71073
_diffrn_reflns_av_R_equivalents 0.1279
_diffrn_reflns_av_unetI/netI 0.1761
_diffrn_reflns_laue_measured_fraction_full 0.980
_diffrn_reflns_laue_measured_fraction_max 0.999
_diffrn_reflns_limit_h_max 19
_diffrn_reflns_limit_h_min -19
_diffrn_reflns_limit_k_max 20
_diffrn_reflns_limit_k_min -15
_diffrn_reflns_limit_l_max 13
_diffrn_reflns_limit_l_min -12
_diffrn_reflns_number 20756
_diffrn_reflns_point_group_measured_fraction_full 0.979
_diffrn_reflns_point_group_measured_fraction_max 0.999
_diffrn_reflns_theta_full 25.242
_diffrn_reflns_theta_max 25.034
_diffrn_reflns_theta_min 1.694
_diffrn_source 'fine-focus sealed tube'
_exptl_absorpt_coefficient_mu 0.158
_exptl_absorpt_correction_T_max 0.9367
_exptl_absorpt_correction_T_min 0.8648
_exptl_absorpt_correction_type numerical
_exptl_absorpt_process_details 'SADABS in ApexII software suite'
_exptl_crystal_colour colourless
_exptl_crystal_density_diffrn 1.110
_exptl_crystal_description prism
_exptl_crystal_F_000 1208
_exptl_crystal_size_max 0.124
_exptl_crystal_size_mid 0.114
_exptl_crystal_size_min 0.101
_refine_diff_density_max 0.327
_refine_diff_density_min -0.296
_refine_diff_density_rms 0.073
_refine_ls_abs_structure_details
;
 Flack x determined using 1043 quotients [(I+)-(I-)]/[(I+)+(I-)]
 (Parsons, Flack and Wagner, Acta Cryst. B69 (2013) 249-259).
;
_refine_ls_abs_structure_Flack 0.00(10)
_refine_ls_extinction_method none
_refine_ls_goodness_of_fit_ref 0.991
_refine_ls_hydrogen_treatment constr
_refine_ls_matrix_type full
_refine_ls_number_parameters 325
_refine_ls_number_reflns 5756
_refine_ls_number_restraints 0
_refine_ls_restrained_S_all 0.991
_refine_ls_R_factor_all 0.1469
_refine_ls_R_factor_gt 0.0668
_refine_ls_shift/su_max 0.000
_refine_ls_shift/su_mean 0.000
_refine_ls_structure_factor_coef Fsqd
_refine_ls_weighting_details 'w=1/[\s^2^(Fo^2^)+(0.0431P)^2^] where P=(Fo^2^+2Fc^2^)/3'
_refine_ls_weighting_scheme calc
_refine_ls_wR_factor_gt 0.1002
_refine_ls_wR_factor_ref 0.1229
_reflns_Friedel_coverage 0.776
_reflns_friedel_fraction_full 0.977
_reflns_friedel_fraction_max 0.999
_reflns_number_gt 3419
_reflns_number_total 5756
_reflns_threshold_expression 'I > 2\s(I)'
_cod_data_source_file c5dt02854j2.cif
_cod_data_source_block 92_gud265
_cod_depositor_comments 'Adding full bibliography for 7036329--7036331.cif.'
_cod_database_code 7036331
_shelx_space_group_comment
;
The symmetry employed for this shelxl refinement is uniquely defined
by the following loop, which should always be used as a source of
symmetry information in preference to the above space-group names.
They are only intended as comments.
;
_shelx_estimated_absorpt_t_min 0.981
_shelx_estimated_absorpt_t_max 0.984
_shelxl_version_number 2014-3

loop_
_space_group_symop_operation_xyz
'x, y, z'
'-x, -y, z'
'-x+1/2, y+1/2, -z'
'x+1/2, -y+1/2, -z'

loop_
_atom_site_label
_atom_site_type_symbol
_atom_site_fract_x
_atom_site_fract_y
_atom_site_fract_z
_atom_site_U_iso_or_equiv
_atom_site_adp_type
_atom_site_occupancy
_atom_site_site_symmetry_order
_atom_site_calc_flag
_atom_site_refinement_flags_posn
_atom_site_refinement_flags_adp
P1 P 0.74210(10) 0.68458(9) 0.86664(14) 0.0124(4) Uani 1 1 d . .
N2 N 0.7805(3) 0.6033(2) 0.7982(4) 0.0092(12) Uani 1 1 d . .
C3 C 0.5085(4) 0.6908(4) 0.6333(6) 0.0219(17) Uani 1 1 d . .
C3' C 0.7393(4) 0.5266(3) 0.7911(6) 0.0171(16) Uani 1 1 d . .
C4 C 0.7732(4) 0.4786(3) 0.6866(6) 0.0219(18) Uani 1 1 d . .
H4A H 0.7500 0.4266 0.6909 0.026 Uiso 1 1 calc R U
H4B H 0.7554 0.5017 0.6104 0.026 Uiso 1 1 calc R U
C5 C 0.8644(4) 0.4728(3) 0.6866(6) 0.0237(17) Uani 1 1 d . .
H5A H 0.8829 0.4420 0.6177 0.028 Uiso 1 1 calc R U
H5B H 0.8834 0.4479 0.7607 0.028 Uiso 1 1 calc R U
C6 C 0.8978(4) 0.5533(3) 0.6783(6) 0.0203(18) Uani 1 1 d . .
H6A H 0.8792 0.5765 0.6026 0.024 Uiso 1 1 calc R U
H6B H 0.9576 0.5507 0.6757 0.024 Uiso 1 1 calc R U
C7 C 0.8725(4) 0.6052(3) 0.7818(6) 0.0149(15) Uani 1 1 d . .
C8 C 0.9034(4) 0.6847(3) 0.7459(6) 0.0208(16) Uani 1 1 d . .
H8A H 0.8755 0.7015 0.6734 0.031 Uiso 1 1 calc R U
H8B H 0.8926 0.7209 0.8105 0.031 Uiso 1 1 calc R U
H8C H 0.9618 0.6823 0.7309 0.031 Uiso 1 1 calc R U
C9 C 0.9186(4) 0.5832(4) 0.8949(6) 0.0224(18) Uani 1 1 d . .
H9A H 0.9770 0.5853 0.8795 0.034 Uiso 1 1 calc R U
H9B H 0.9049 0.6188 0.9591 0.034 Uiso 1 1 calc R U
H9C H 0.9036 0.5312 0.9186 0.034 Uiso 1 1 calc R U
C10 C 0.6503(4) 0.5368(3) 0.7676(6) 0.0187(17) Uani 1 1 d . .
H10A H 0.6242 0.4866 0.7631 0.028 Uiso 1 1 calc R U
H10B H 0.6260 0.5665 0.8323 0.028 Uiso 1 1 calc R U
H10C H 0.6428 0.5638 0.6919 0.028 Uiso 1 1 calc R U
C11 C 0.7493(4) 0.4804(3) 0.9069(5) 0.0207(17) Uani 1 1 d . .
H11A H 0.8070 0.4733 0.9236 0.031 Uiso 1 1 calc R U
H11B H 0.7240 0.5081 0.9731 0.031 Uiso 1 1 calc R U
H11C H 0.7233 0.4305 0.8978 0.031 Uiso 1 1 calc R U
N12 N 0.6901(3) 0.6655(3) 0.9969(4) 0.0143(13) Uani 1 1 d . .
C13 C 0.6028(4) 0.6501(3) 1.0099(6) 0.0158(16) Uani 1 1 d . .
H13 H 0.5809 0.6422 0.9277 0.019 Uiso 1 1 calc R U
C14 C 0.5837(4) 0.5775(3) 1.0804(6) 0.0243(19) Uani 1 1 d . .
H14A H 0.5249 0.5709 1.0855 0.036 Uiso 1 1 calc R U
H14B H 0.6076 0.5334 1.0399 0.036 Uiso 1 1 calc R U
H14C H 0.6063 0.5818 1.1609 0.036 Uiso 1 1 calc R U
C15 C 0.5560(4) 0.7169(3) 1.0639(6) 0.0223(18) Uani 1 1 d . .
H15A H 0.4986 0.7033 1.0704 0.033 Uiso 1 1 calc R U
H15B H 0.5775 0.7283 1.1433 0.033 Uiso 1 1 calc R U
H15C H 0.5619 0.7618 1.0126 0.033 Uiso 1 1 calc R U
C16 C 0.7310(4) 0.6818(3) 1.1134(5) 0.0170(15) Uani 1 1 d . .
H16 H 0.6865 0.6878 1.1731 0.020 Uiso 1 1 calc R U
C17 C 0.7770(5) 0.7565(4) 1.1147(6) 0.034(2) Uani 1 1 d . .
H17A H 0.8022 0.7637 1.1930 0.051 Uiso 1 1 calc R U
H17B H 0.8191 0.7555 1.0531 0.051 Uiso 1 1 calc R U
H17C H 0.7396 0.7987 1.0989 0.051 Uiso 1 1 calc R U
C18 C 0.7834(5) 0.6165(4) 1.1588(6) 0.033(2) Uani 1 1 d . .
H18A H 0.8082 0.6311 1.2349 0.049 Uiso 1 1 calc R U
H18B H 0.7499 0.5710 1.1703 0.049 Uiso 1 1 calc R U
H18C H 0.8260 0.6055 1.1005 0.049 Uiso 1 1 calc R U
P1' P 0.63425(11) 0.74566(9) 0.76755(14) 0.0136(4) Uani 1 1 d . .
N2' N 0.6001(3) 0.7041(3) 0.6360(5) 0.0144(13) Uani 1 1 d . .
C4' C 0.4886(5) 0.6221(4) 0.5530(6) 0.032(2) Uani 1 1 d . .
H4'1 H 0.5082 0.5751 0.5925 0.038 Uiso 1 1 calc R U
H4'2 H 0.4290 0.6179 0.5457 0.038 Uiso 1 1 calc R U
C5' C 0.5246(4) 0.6260(4) 0.4294(6) 0.030(2) Uani 1 1 d . .
H5'1 H 0.5032 0.6709 0.3863 0.036 Uiso 1 1 calc R U
H5'2 H 0.5103 0.5795 0.3838 0.036 Uiso 1 1 calc R U
C6' C 0.6159(4) 0.6321(4) 0.4421(6) 0.0219(18) Uani 1 1 d . .
H6'1 H 0.6402 0.6362 0.3617 0.026 Uiso 1 1 calc R U
H6'2 H 0.6366 0.5848 0.4794 0.026 Uiso 1 1 calc R U
C7' C 0.6431(4) 0.7007(3) 0.5170(5) 0.0188(16) Uani 1 1 d . .
C8' C 0.7337(4) 0.6911(3) 0.5379(5) 0.0206(16) Uani 1 1 d . .
H8'1 H 0.7618 0.6889 0.4610 0.031 Uiso 1 1 calc R U
H8'2 H 0.7541 0.7345 0.5840 0.031 Uiso 1 1 calc R U
H8'3 H 0.7435 0.6438 0.5821 0.031 Uiso 1 1 calc R U
C9' C 0.6316(4) 0.7747(3) 0.4433(6) 0.0233(18) Uani 1 1 d . .
H9'1 H 0.6604 0.7699 0.3673 0.035 Uiso 1 1 calc R U
H9'2 H 0.5738 0.7828 0.4281 0.035 Uiso 1 1 calc R U
H9'3 H 0.6533 0.8181 0.4879 0.035 Uiso 1 1 calc R U
C10' C 0.4746(4) 0.6685(4) 0.7554(5) 0.0241(18) Uani 1 1 d . .
H10D H 0.5032 0.6233 0.7850 0.036 Uiso 1 1 calc R U
H10E H 0.4821 0.7108 0.8114 0.036 Uiso 1 1 calc R U
H10F H 0.4167 0.6570 0.7479 0.036 Uiso 1 1 calc R U
C11' C 0.4612(4) 0.7610(4) 0.5936(6) 0.0300(19) Uani 1 1 d . .
H11D H 0.4808 0.7777 0.5154 0.045 Uiso 1 1 calc R U
H11E H 0.4036 0.7484 0.5883 0.045 Uiso 1 1 calc R U
H11F H 0.4689 0.8022 0.6517 0.045 Uiso 1 1 calc R U
N12' N 0.6825(3) 0.8311(3) 0.7472(4) 0.0146(13) Uani 1 1 d . .
C13' C 0.7702(4) 0.8445(3) 0.7255(5) 0.0144(15) Uani 1 1 d . .
H13' H 0.7944 0.7935 0.7074 0.017 Uiso 1 1 calc R U
C14' C 0.7887(4) 0.8957(3) 0.6172(6) 0.0239(18) Uani 1 1 d . .
H14D H 0.8474 0.9017 0.6089 0.036 Uiso 1 1 calc R U
H14E H 0.7667 0.8721 0.5449 0.036 Uiso 1 1 calc R U
H14F H 0.7636 0.9458 0.6288 0.036 Uiso 1 1 calc R U
C15' C 0.8155(4) 0.8752(3) 0.8339(6) 0.0204(18) Uani 1 1 d . .
H15D H 0.8726 0.8826 0.8135 0.031 Uiso 1 1 calc R U
H15E H 0.7917 0.9240 0.8582 0.031 Uiso 1 1 calc R U
H15F H 0.8111 0.8386 0.8997 0.031 Uiso 1 1 calc R U
C16' C 0.6378(4) 0.9036(3) 0.7716(6) 0.0217(17) Uani 1 1 d . .
H16' H 0.6795 0.9422 0.7951 0.026 Uiso 1 1 calc R U
C17' C 0.5787(4) 0.8984(3) 0.8748(6) 0.0234(17) Uani 1 1 d . .
H17D H 0.5518 0.9477 0.8856 0.035 Uiso 1 1 calc R U
H17E H 0.5381 0.8591 0.8577 0.035 Uiso 1 1 calc R U
H17F H 0.6080 0.8850 0.9478 0.035 Uiso 1 1 calc R U
C18' C 0.5945(5) 0.9359(4) 0.6629(7) 0.035(2) Uani 1 1 d . .
H18D H 0.5666 0.9832 0.6849 0.052 Uiso 1 1 calc R U
H18E H 0.6341 0.9466 0.6001 0.052 Uiso 1 1 calc R U
H18F H 0.5549 0.8987 0.6338 0.052 Uiso 1 1 calc R U

loop_
_atom_site_aniso_label
_atom_site_aniso_U_11
_atom_site_aniso_U_22
_atom_site_aniso_U_33
_atom_site_aniso_U_23
_atom_site_aniso_U_13
_atom_site_aniso_U_12
P1 0.0139(10) 0.0114(9) 0.0118(9) 0.0002(8) 0.0004(8) 0.0016(8)
N2 0.010(3) 0.008(3) 0.009(3) -0.002(2) 0.001(3) 0.000(2)
C3 0.013(4) 0.036(4) 0.017(4) 0.004(4) -0.006(3) 0.000(4)
C3' 0.022(4) 0.010(3) 0.019(4) -0.001(3) -0.008(4) 0.001(3)
C4 0.029(5) 0.016(4) 0.021(4) -0.004(3) -0.005(4) 0.003(3)
C5 0.032(5) 0.020(4) 0.019(4) -0.010(3) 0.001(4) 0.005(4)
C6 0.016(4) 0.023(4) 0.022(4) -0.007(3) -0.002(3) 0.006(3)
C7 0.015(4) 0.015(3) 0.015(4) 0.002(3) -0.001(3) 0.004(3)
C8 0.007(3) 0.027(4) 0.028(4) 0.000(4) 0.006(3) 0.003(3)
C9 0.021(4) 0.026(4) 0.019(4) -0.001(3) -0.003(4) 0.004(3)
C10 0.021(4) 0.012(3) 0.023(4) -0.004(3) 0.004(4) -0.006(3)
C11 0.023(5) 0.018(3) 0.021(4) -0.006(3) -0.003(4) 0.003(3)
N12 0.017(3) 0.016(3) 0.009(3) 0.002(2) -0.002(3) -0.002(2)
C13 0.013(4) 0.016(4) 0.018(4) -0.002(3) 0.000(3) -0.001(3)
C14 0.029(5) 0.026(4) 0.017(4) 0.001(3) 0.007(4) -0.010(4)
C15 0.026(5) 0.024(4) 0.017(4) 0.001(3) 0.002(4) 0.001(3)
C16 0.022(4) 0.019(3) 0.010(4) -0.002(3) -0.002(3) -0.006(4)
C17 0.059(6) 0.028(4) 0.014(4) 0.004(4) -0.009(4) -0.026(4)
C18 0.039(5) 0.040(5) 0.019(4) -0.004(4) -0.010(4) 0.009(4)
P1' 0.0129(9) 0.0152(9) 0.0127(10) -0.0002(8) -0.0011(9) 0.0013(8)
N2' 0.009(3) 0.024(3) 0.010(3) -0.002(3) -0.001(3) 0.000(2)
C4' 0.026(5) 0.045(5) 0.024(5) -0.007(4) -0.002(4) -0.003(4)
C5' 0.023(5) 0.041(5) 0.025(5) -0.011(4) -0.007(4) 0.000(4)
C6' 0.022(5) 0.033(4) 0.011(4) -0.006(3) -0.001(3) 0.001(4)
C7' 0.020(4) 0.027(4) 0.009(4) 0.002(3) -0.002(3) -0.007(3)
C8' 0.023(4) 0.023(4) 0.016(4) 0.000(3) -0.001(3) -0.002(4)
C9' 0.020(4) 0.029(4) 0.020(4) 0.006(3) 0.001(4) -0.001(3)
C10' 0.012(4) 0.035(4) 0.025(5) 0.002(4) -0.004(3) -0.003(3)
C11' 0.021(4) 0.042(5) 0.027(4) 0.004(4) -0.004(4) 0.011(4)
N12' 0.013(3) 0.013(3) 0.018(3) -0.001(2) 0.005(3) 0.005(2)
C13' 0.015(4) 0.010(3) 0.018(4) 0.000(3) -0.002(3) 0.000(3)
C14' 0.031(5) 0.020(4) 0.020(4) 0.006(3) 0.006(4) 0.005(3)
C15' 0.019(4) 0.012(4) 0.030(5) -0.002(3) 0.004(4) -0.003(3)
C16' 0.022(4) 0.012(3) 0.031(4) -0.001(3) 0.006(4) 0.008(3)
C17' 0.021(4) 0.014(4) 0.035(5) -0.003(4) 0.004(4) 0.003(3)
C18' 0.035(5) 0.028(4) 0.042(5) 0.000(4) 0.001(4) 0.015(4)

loop_
_atom_type_symbol
_atom_type_description
_atom_type_scat_dispersion_real
_atom_type_scat_dispersion_imag
_atom_type_scat_source
C C 0.0033 0.0016 'International Tables Vol C Tables 4.2.6.8 and 6.1.1.4'
H H 0.0000 0.0000 'International Tables Vol C Tables 4.2.6.8 and 6.1.1.4'
N N 0.0061 0.0033 'International Tables Vol C Tables 4.2.6.8 and 6.1.1.4'
P P 0.1023 0.0942 'International Tables Vol C Tables 4.2.6.8 and 6.1.1.4'

loop_
_geom_angle_atom_site_label_1
_geom_angle_atom_site_label_2
_geom_angle_atom_site_label_3
_geom_angle
N12 P1 N2 113.4(2)
N12 P1 P1' 96.35(19)
N2 P1 P1' 116.08(17)
C3' N2 C7 117.5(4)
C3' N2 P1 126.1(4)
C7 N2 P1 113.4(4)
C11' C3 C10' 106.3(6)
C11' C3 N2' 112.9(5)
C10' C3 N2' 112.6(5)
C11' C3 C4' 110.5(5)
C10' C3 C4' 104.2(5)
N2' C3 C4' 110.0(5)
C10 C3' N2 110.2(5)
C10 C3' C11 108.4(6)
N2 C3' C11 112.0(5)
C10 C3' C4 106.6(5)
N2 C3' C4 111.2(5)
C11 C3' C4 108.3(5)
C5 C4 C3' 113.4(6)
C5 C4 H4A 108.9
C3' C4 H4A 108.9
C5 C4 H4B 108.9
C3' C4 H4B 108.9
H4A C4 H4B 107.7
C4 C5 C6 107.4(5)
C4 C5 H5A 110.2
C6 C5 H5A 110.2
C4 C5 H5B 110.2
C6 C5 H5B 110.2
H5A C5 H5B 108.5
C5 C6 C7 114.0(5)
C5 C6 H6A 108.7
C7 C6 H6A 108.7
C5 C6 H6B 108.7
C7 C6 H6B 108.7
H6A C6 H6B 107.6
C9 C7 N2 112.9(5)
C9 C7 C6 110.0(5)
N2 C7 C6 110.4(5)
C9 C7 C8 106.3(5)
N2 C7 C8 112.4(5)
C6 C7 C8 104.4(5)
C7 C8 H8A 109.5
C7 C8 H8B 109.5
H8A C8 H8B 109.5
C7 C8 H8C 109.5
H8A C8 H8C 109.5
H8B C8 H8C 109.5
C7 C9 H9A 109.5
C7 C9 H9B 109.5
H9A C9 H9B 109.5
C7 C9 H9C 109.5
H9A C9 H9C 109.5
H9B C9 H9C 109.5
C3' C10 H10A 109.5
C3' C10 H10B 109.5
H10A C10 H10B 109.5
C3' C10 H10C 109.5
H10A C10 H10C 109.5
H10B C10 H10C 109.5
C3' C11 H11A 109.5
C3' C11 H11B 109.5
H11A C11 H11B 109.5
C3' C11 H11C 109.5
H11A C11 H11C 109.5
H11B C11 H11C 109.5
C13 N12 C16 112.9(5)
C13 N12 P1 127.3(4)
C16 N12 P1 118.5(4)
N12 C13 C15 113.2(5)
N12 C13 C14 114.0(5)
C15 C13 C14 109.1(5)
N12 C13 H13 106.7
C15 C13 H13 106.7
C14 C13 H13 106.7
C13 C14 H14A 109.5
C13 C14 H14B 109.5
H14A C14 H14B 109.5
C13 C14 H14C 109.5
H14A C14 H14C 109.5
H14B C14 H14C 109.5
C13 C15 H15A 109.5
C13 C15 H15B 109.5
H15A C15 H15B 109.5
C13 C15 H15C 109.5
H15A C15 H15C 109.5
H15B C15 H15C 109.5
N12 C16 C17 113.5(5)
N12 C16 C18 113.9(5)
C17 C16 C18 111.2(6)
N12 C16 H16 105.8
C17 C16 H16 105.8
C18 C16 H16 105.8
C16 C17 H17A 109.5
C16 C17 H17B 109.5
H17A C17 H17B 109.5
C16 C17 H17C 109.5
H17A C17 H17C 109.5
H17B C17 H17C 109.5
C16 C18 H18A 109.5
C16 C18 H18B 109.5
H18A C18 H18B 109.5
C16 C18 H18C 109.5
H18A C18 H18C 109.5
H18B C18 H18C 109.5
N12' P1' N2' 113.8(2)
N12' P1' P1 96.20(18)
N2' P1' P1 117.08(18)
C7' N2' C3 116.1(5)
C7' N2' P1' 127.8(4)
C3 N2' P1' 113.6(4)
C5' C4' C3 114.7(6)
C5' C4' H4'1 108.6
C3 C4' H4'1 108.6
C5' C4' H4'2 108.6
C3 C4' H4'2 108.6
H4'1 C4' H4'2 107.6
C4' C5' C6' 108.0(6)
C4' C5' H5'1 110.1
C6' C5' H5'1 110.1
C4' C5' H5'2 110.1
C6' C5' H5'2 110.1
H5'1 C5' H5'2 108.4
C5' C6' C7' 113.4(6)
C5' C6' H6'1 108.9
C7' C6' H6'1 108.9
C5' C6' H6'2 108.9
C7' C6' H6'2 108.9
H6'1 C6' H6'2 107.7
N2' C7' C8' 109.2(5)
N2' C7' C6' 112.1(5)
C8' C7' C6' 106.6(5)
N2' C7' C9' 112.4(5)
C8' C7' C9' 107.1(5)
C6' C7' C9' 109.1(5)
C7' C8' H8'1 109.5
C7' C8' H8'2 109.5
H8'1 C8' H8'2 109.5
C7' C8' H8'3 109.5
H8'1 C8' H8'3 109.5
H8'2 C8' H8'3 109.5
C7' C9' H9'1 109.5
C7' C9' H9'2 109.5
H9'1 C9' H9'2 109.5
C7' C9' H9'3 109.5
H9'1 C9' H9'3 109.5
H9'2 C9' H9'3 109.5
C3 C10' H10D 109.5
C3 C10' H10E 109.5
H10D C10' H10E 109.5
C3 C10' H10F 109.5
H10D C10' H10F 109.5
H10E C10' H10F 109.5
C3 C11' H11D 109.5
C3 C11' H11E 109.5
H11D C11' H11E 109.5
C3 C11' H11F 109.5
H11D C11' H11F 109.5
H11E C11' H11F 109.5
C13' N12' C16' 112.1(5)
C13' N12' P1' 127.8(4)
C16' N12' P1' 119.3(4)
N12' C13' C15' 113.8(5)
N12' C13' C14' 114.4(5)
C15' C13' C14' 109.0(5)
N12' C13' H13' 106.3
C15' C13' H13' 106.3
C14' C13' H13' 106.3
C13' C14' H14D 109.5
C13' C14' H14E 109.5
H14D C14' H14E 109.5
C13' C14' H14F 109.5
H14D C14' H14F 109.5
H14E C14' H14F 109.5
C13' C15' H15D 109.5
C13' C15' H15E 109.5
H15D C15' H15E 109.5
C13' C15' H15F 109.5
H15D C15' H15F 109.5
H15E C15' H15F 109.5
N12' C16' C17' 114.0(5)
N12' C16' C18' 113.6(5)
C17' C16' C18' 109.3(6)
N12' C16' H16' 106.5
C17' C16' H16' 106.5
C18' C16' H16' 106.5
C16' C17' H17D 109.5
C16' C17' H17E 109.5
H17D C17' H17E 109.5
C16' C17' H17F 109.5
H17D C17' H17F 109.5
H17E C17' H17F 109.5
C16' C18' H18D 109.5
C16' C18' H18E 109.5
H18D C18' H18E 109.5
C16' C18' H18F 109.5
H18D C18' H18F 109.5
H18E C18' H18F 109.5

loop_
_geom_bond_atom_site_label_1
_geom_bond_atom_site_label_2
_geom_bond_distance
P1 N12 1.727(5)
P1 N2 1.738(5)
P1 P1' 2.357(2)
N2 C3' 1.509(7)
N2 C7 1.532(8)
C3 C11' 1.524(8)
C3 C10' 1.530(8)
C3 N2' 1.531(8)
C3 C4' 1.540(9)
C3' C10 1.504(9)
C3' C11 1.540(8)
C3' C4 1.548(8)
C4 C5 1.511(9)
C4 H4A 0.9900
C4 H4B 0.9900
C5 C6 1.519(8)
C5 H5A 0.9900
C5 H5B 0.9900
C6 C7 1.533(8)
C6 H6A 0.9900
C6 H6B 0.9900
C7 C9 1.530(8)
C7 C8 1.536(8)
C8 H8A 0.9800
C8 H8B 0.9800
C8 H8C 0.9800
C9 H9A 0.9800
C9 H9B 0.9800
C9 H9C 0.9800
C10 H10A 0.9800
C10 H10B 0.9800
C10 H10C 0.9800
C11 H11A 0.9800
C11 H11B 0.9800
C11 H11C 0.9800
N12 C13 1.475(8)
N12 C16 1.499(7)
C13 C15 1.529(8)
C13 C14 1.530(8)
C13 H13 1.0000
C14 H14A 0.9800
C14 H14B 0.9800
C14 H14C 0.9800
C15 H15A 0.9800
C15 H15B 0.9800
C15 H15C 0.9800
C16 C17 1.514(8)
C16 C18 1.523(8)
C16 H16 1.0000
C17 H17A 0.9800
C17 H17B 0.9800
C17 H17C 0.9800
C18 H18A 0.9800
C18 H18B 0.9800
C18 H18C 0.9800
P1' N12' 1.711(5)
P1' N2' 1.740(5)
N2' C7' 1.513(8)
C4' C5' 1.510(10)
C4' H4'1 0.9900
C4' H4'2 0.9900
C5' C6' 1.519(9)
C5' H5'1 0.9900
C5' H5'2 0.9900
C6' C7' 1.534(8)
C6' H6'1 0.9900
C6' H6'2 0.9900
C7' C8' 1.525(9)
C7' C9' 1.549(8)
C8' H8'1 0.9800
C8' H8'2 0.9800
C8' H8'3 0.9800
C9' H9'1 0.9800
C9' H9'2 0.9800
C9' H9'3 0.9800
C10' H10D 0.9800
C10' H10E 0.9800
C10' H10F 0.9800
C11' H11D 0.9800
C11' H11E 0.9800
C11' H11F 0.9800
N12' C13' 1.488(7)
N12' C16' 1.496(7)
C13' C15' 1.525(8)
C13' C14' 1.542(8)
C13' H13' 1.0000
C14' H14D 0.9800
C14' H14E 0.9800
C14' H14F 0.9800
C15' H15D 0.9800
C15' H15E 0.9800
C15' H15F 0.9800
C16' C17' 1.517(9)
C16' C18' 1.523(9)
C16' H16' 1.0000
C17' H17D 0.9800
C17' H17E 0.9800
C17' H17F 0.9800
C18' H18D 0.9800
C18' H18E 0.9800
C18' H18F 0.9800

loop_
_geom_torsion_atom_site_label_1
_geom_torsion_atom_site_label_2
_geom_torsion_atom_site_label_3
_geom_torsion_atom_site_label_4
_geom_torsion
N12 P1 N2 C3' 37.9(5)
P1' P1 N2 C3' -72.3(5)
N12 P1 N2 C7 -121.6(4)
P1' P1 N2 C7 128.1(3)
C7 N2 C3' C10 -161.0(5)
P1 N2 C3' C10 40.3(7)
C7 N2 C3' C11 78.3(6)
P1 N2 C3' C11 -80.5(6)
C7 N2 C3' C4 -43.1(7)
P1 N2 C3' C4 158.1(4)
C10 C3' C4 C5 171.5(5)
N2 C3' C4 C5 51.4(7)
C11 C3' C4 C5 -72.1(7)
C3' C4 C5 C6 -59.3(7)
C4 C5 C6 C7 60.1(7)
C3' N2 C7 C9 -80.4(6)
P1 N2 C7 C9 81.0(5)
C3' N2 C7 C6 43.2(6)
P1 N2 C7 C6 -155.4(4)
C3' N2 C7 C8 159.3(5)
P1 N2 C7 C8 -39.3(6)
C5 C6 C7 C9 73.5(7)
C5 C6 C7 N2 -51.8(7)
C5 C6 C7 C8 -172.8(5)
N2 P1 N12 C13 -90.8(5)
P1' P1 N12 C13 31.3(5)
N2 P1 N12 C16 103.5(4)
P1' P1 N12 C16 -134.5(4)
C16 N12 C13 C15 60.5(7)
P1 N12 C13 C15 -105.9(6)
C16 N12 C13 C14 -64.9(7)
P1 N12 C13 C14 128.7(5)
C13 N12 C16 C17 -125.8(6)
P1 N12 C16 C17 42.0(7)
C13 N12 C16 C18 105.6(6)
P1 N12 C16 C18 -86.6(6)
N12 P1 P1' N12' 120.5(2)
N2 P1 P1' N12' -119.6(2)
N12 P1 P1' N2' -118.7(2)
N2 P1 P1' N2' 1.2(3)
C11' C3 N2' C7' -79.1(7)
C10' C3 N2' C7' 160.6(5)
C4' C3 N2' C7' 44.9(7)
C11' C3 N2' P1' 84.6(6)
C10' C3 N2' P1' -35.7(7)
C4' C3 N2' P1' -151.4(4)
N12' P1' N2' C7' 40.6(6)
P1 P1' N2' C7' -70.4(5)
N12' P1' N2' C3 -120.8(4)
P1 P1' N2' C3 128.2(4)
C11' C3 C4' C5' 73.0(8)
C10' C3 C4' C5' -173.2(6)
N2' C3 C4' C5' -52.4(8)
C3 C4' C5' C6' 58.5(8)
C4' C5' C6' C7' -57.0(8)
C3 N2' C7' C8' -163.2(5)
P1' N2' C7' C8' 35.8(7)
C3 N2' C7' C6' -45.2(7)
P1' N2' C7' C6' 153.8(4)
C3 N2' C7' C9' 78.1(7)
P1' N2' C7' C9' -82.9(6)
C5' C6' C7' N2' 51.4(8)
C5' C6' C7' C8' 170.9(6)
C5' C6' C7' C9' -73.8(7)
N2' P1' N12' C13' -89.6(6)
P1 P1' N12' C13' 33.6(5)
N2' P1' N12' C16' 101.1(5)
P1 P1' N12' C16' -135.6(4)
C16' N12' C13' C15' 65.2(6)
P1' N12' C13' C15' -104.7(6)
C16' N12' C13' C14' -61.0(7)
P1' N12' C13' C14' 129.1(5)
C13' N12' C16' C17' -135.9(6)
P1' N12' C16' C17' 34.9(7)
C13' N12' C16' C18' 97.9(7)
P1' N12' C16' C18' -91.2(6)
